data_7250146
loop_
_publ_author_name
'Sch&#xf6;binger, Matthias'
'Huber, Martin'
'St&#xf6;ger, Berthold'
'Hametner, Christian'
'Weinberger, Peter'

_publ_section_title
;
 Structural tuning of tetrazole-BODIPY Ag(i) coordination compounds
 <i>via</i> co-ligand addition and counterion variation.
;
_journal_issue 17
_journal_name_full CrystEngComm
_journal_page_first 2689
_journal_page_last 2697
_journal_paper_doi 10.1039/d5ce00197h
_journal_volume 27
_journal_year 2025
_chemical_formula_moiety '2(C45 H51 Ag B3 F6 N18), 2(F6 P)'
_chemical_formula_sum 'C90 H102 Ag2 B6 F24 N36 P2'
_chemical_formula_weight 2486.61
_space_group_crystal_system triclinic
_space_group_IT_number 2
_space_group_name_Hall '-P 1'
_space_group_name_H-M_alt 'P -1'
_atom_sites_solution_hydrogens geom
_atom_sites_solution_primary dual
_audit_creation_date 2024-07-08
_audit_creation_method
;
Olex2 1.5
(compiled 2021.12.09 svn.r5202d8cf for OlexSys, GUI svn.r6439)
;
_audit_update_record
;
2024-12-11 deposited with the CCDC.	2025-03-20 downloaded from the CCDC.
;
_cell_angle_alpha 61.779(2)
_cell_angle_beta 85.708(3)
_cell_angle_gamma 74.541(2)
_cell_formula_units_Z 1
_cell_length_a 11.3667(4)
_cell_length_b 16.8858(5)
_cell_length_c 16.9432(6)
_cell_measurement_reflns_used 45983
_cell_measurement_temperature 100
_cell_measurement_theta_max 70.85
_cell_measurement_theta_min 2.97
_cell_volume 2756.75(17)
_computing_cell_refinement
;
X-Area Recipe 2.0.1 (STOE, 2023)
;
_computing_data_collection
;
X-Area Pilatus3_SV 1.31.192.0 (STOE, 2023)
;
_computing_data_reduction
;
X-Area Integrate 2.5.15.0 (STOE, 2023)
X-Area LANA 2.7.12 (STOE, 2023)
;
_computing_molecular_graphics 'Olex2 1.5 (Dolomanov et al., 2009)'
_computing_publication_material
;
STOE & Cie GmbH, X-Area, software package for collecting single-crystal or
multi-domain crystal data on STOE area-detector diffractometers, for image 
processing, for the correction and scaling of reflection intensities and 
for outlier rejection, version 2.3, Darmstadt 2023
;
_computing_structure_refinement 'SHELXL 2014/7 (Sheldrick, 2015)'
_computing_structure_solution 'SHELXT  (Sheldrick, 2015)'
_diffrn_ambient_temperature 100
_diffrn_detector 'EIGER2 1M CDTE'
_diffrn_detector_area_resol_mean 13.33
_diffrn_measured_fraction_theta_full 0.965
_diffrn_measured_fraction_theta_max 0.945
_diffrn_measurement_details
;
 2634 frames, detector distance = 45 mm
;
_diffrn_measurement_device 'Eulerian 4-circle diffractometer'
_diffrn_measurement_device_type 'STOE STADIVARI'
_diffrn_measurement_method 'rotation method, \w scans'
_diffrn_radiation_collimation '1.2 mm, 0.6 diameter'
_diffrn_radiation_monochromator 'Graded multilayer mirror'
_diffrn_radiation_polarisn_norm 270
_diffrn_radiation_probe x-ray
_diffrn_radiation_type 'Cu K\a'
_diffrn_radiation_wavelength 1.54186
_diffrn_reflns_av_R_equivalents 0.0309
_diffrn_reflns_av_unetI/netI 0.0315
_diffrn_reflns_Laue_measured_fraction_full 0.965
_diffrn_reflns_Laue_measured_fraction_max 0.945
_diffrn_reflns_limit_h_max 6
_diffrn_reflns_limit_h_min -13
_diffrn_reflns_limit_k_max 19
_diffrn_reflns_limit_k_min -20
_diffrn_reflns_limit_l_max 20
_diffrn_reflns_limit_l_min -20
_diffrn_reflns_number 30111
_diffrn_reflns_point_group_measured_fraction_full 0.965
_diffrn_reflns_point_group_measured_fraction_max 0.945
_diffrn_reflns_theta_full 67.686
_diffrn_reflns_theta_max 70.464
_diffrn_reflns_theta_min 2.965
_diffrn_source Axo_Cu
_diffrn_source_current 1.00
_diffrn_source_power 0.050
_diffrn_source_voltage 50
_exptl_absorpt_coefficient_mu 4.017
_exptl_absorpt_correction_T_max 0.9377
_exptl_absorpt_correction_T_min 0.4930
_exptl_absorpt_correction_type multi-scan
_exptl_absorpt_process_details
;
STOE LANA, absorption correction by scaling of reflection intensities.
J. Koziskova, F. Hahn, J. Richter, J. Kozisek, "Comparison of different
absorption corrections on the model structure of tetrakis(\m~2~-acetato)-
diaqua-di-copper(II)", Acta Chimica Slovaca, vol. 9, no. 2, 2016, pp. 136 - 140.
;
_exptl_crystal_colour red
_exptl_crystal_colour_primary red
_exptl_crystal_density_diffrn 1.498
_exptl_crystal_density_method 'not measured'
_exptl_crystal_description lath
_exptl_crystal_F_000 1264
_exptl_crystal_size_max 0.11
_exptl_crystal_size_mid 0.053
_exptl_crystal_size_min 0.01
_refine_diff_density_max 1.375
_refine_diff_density_min -0.984
_refine_diff_density_rms 0.095
_refine_ls_extinction_method none
_refine_ls_goodness_of_fit_ref 1.029
_refine_ls_hydrogen_treatment constr
_refine_ls_matrix_type full
_refine_ls_number_parameters 733
_refine_ls_number_reflns 9961
_refine_ls_number_restraints 0
_refine_ls_restrained_S_all 1.029
_refine_ls_R_factor_all 0.0639
_refine_ls_R_factor_gt 0.0530
_refine_ls_shift/su_max 0.001
_refine_ls_shift/su_mean 0.000
_refine_ls_structure_factor_coef Fsqd
_refine_ls_weighting_details 'w=1/[\s^2^(Fo^2^)+(0.0828P)^2^+4.4344P] where P=(Fo^2^+2Fc^2^)/3'
_refine_ls_weighting_scheme calc
_refine_ls_wR_factor_gt 0.1341
_refine_ls_wR_factor_ref 0.1418
_reflns_Friedel_coverage 0.000
_reflns_number_gt 8439
_reflns_number_total 9961
_reflns_threshold_expression 'I > 2\s(I)'
_cod_data_source_file d5ce00197h2.cif
_cod_data_source_block 4
_cod_depositor_comments 'Adding full bibliography for 7250141--7250151.cif.'
_cod_database_code 7250146
_shelx_shelxl_version_number 2014/7
_shelx_space_group_comment
;
The symmetry employed for this shelxl refinement is uniquely defined
by the following loop, which should always be used as a source of
symmetry information in preference to the above space-group names.
They are only intended as comments.
;
_olex2_refinement_description
;
1. Fixed Uiso
 At 1.2 times of:
  All C(H) groups, All C(H,H) groups
 At 1.5 times of:
  All C(H,H,H) groups
2.a Secondary CH2 refined with riding coordinates:
 C14(H14A,H14B), C29(H29A,H29B), C44(H44A,H44B)
2.b Aromatic/amide H refined with riding coordinates:
 C4(H4), C7(H7), C15(H15), C19(H19), C22(H22), C30(H30), C34(H34), C37(H37),
 C45(H45)
2.c Idealised Me refined as rotating group:
 C10(H10A,H10B,H10C), C11(H11A,H11B,H11C), C12(H12A,H12B,H12C), C13(H13A,H13B,
 H13C), C25(H25A,H25B,H25C), C26(H26A,H26B,H26C), C27(H27A,H27B,H27C), C28(H28A,
 H28B,H28C), C40(H40A,H40B,H40C), C41(H41A,H41B,H41C), C42(H42A,H42B,H42C),
 C43(H43A,H43B,H43C)
;
_smtbx_masks_void_probe_radius 1.2
_smtbx_masks_void_truncation_radius 1.2
_olex2_submission_special_instructions 'No special instructions were received'
_stoe_detector_distance '45.0 mm'
_stoe_detector_pixelsize_x '0.075 mm'
_stoe_detector_pixelsize_y '0.075 mm'
_stoe_detector_size_x '8.0 cm'
_stoe_detector_size_y '7.7 cm'
_stoe_evaluation_integration_a 15.4
_stoe_evaluation_integration_b 0.4
_stoe_evaluation_integration_ems 0.037
_stoe_evaluation_lana_bis_l_even_max 4
_stoe_evaluation_lana_bis_l_odd_max 1
_stoe_evaluation_lana_bos_l_even_max 4
_stoe_evaluation_lana_bos_l_odd_max 1
_stoe_evaluation_lana_completeness 94.4
_stoe_evaluation_lana_dxs_max_order -
_stoe_evaluation_lana_dys_max_order -
_stoe_evaluation_lana_fs_max_order 3
_stoe_evaluation_lana_max_2theta_available 141.0
_stoe_evaluation_lana_max_2theta_desired 141.0
_stoe_evaluation_lana_mean_redundancy 3.0
_stoe_evaluation_lana_number_refls_after_or 30111
_stoe_evaluation_lana_number_refls_outliers 7346
_stoe_evaluation_lana_number_refls_total 37457
_stoe_evaluation_lana_number_refls_unique 9961
_stoe_evaluation_lana_number_refls_written 30111
_stoe_evaluation_lana_or_c1 0.035
_stoe_evaluation_lana_or_c2 0
_stoe_evaluation_lana_or_c3 0
_stoe_evaluation_lana_or_c4 0.7
_stoe_evaluation_lana_point_group -1
_stoe_evaluation_lana_table
;
#----------------------------------------------------------------------------
2Theta          12.7   27.9   43.1   58.3   73.5   88.7  103.9  119.1  134.3
#----------------------------------------------------------------------------
<Resolution>    5.88   3.03   2.03   1.54   1.29   1.10   0.97   0.90   0.84
N(total)         187    508   1440   3585   8004   8515   5743   6525   2950
<Redundancy>     2.3    1.7    2.0    2.8    4.3    3.9    2.6    2.8    2.1
Complet. [%%]    97.1   90.1   97.5   99.4  100.0   99.8   93.0   97.8   76.9
<I/sigma>      256.9  171.1   72.9   39.4   23.4   14.5   11.1    7.4    6.1
R(int)         0.025  0.027  0.023  0.024  0.023  0.033  0.049  0.070  0.098
#----------------------------------------------------------------------------
;
_stoe_measurement_max_exposure_per_frame '20.0 s'
_stoe_measurement_mean_exposure_per_frame '20.0 s'
_stoe_measurement_min_exposure_per_frame '20.0 s'
_stoe_measurement_total_exposure_time '14.6 h'
_stoe_measurement_total_frame_number 2634
_stoe_measurement_total_run_number 32
_stoe_measurement_tube_power '50.0 W'

loop_
_space_group_symop_operation_xyz
'x, y, z'
'-x, -y, -z'

loop_
_atom_site_label
_atom_site_type_symbol
_atom_site_fract_x
_atom_site_fract_y
_atom_site_fract_z
_atom_site_U_iso_or_equiv
_atom_site_adp_type
_atom_site_occupancy
_atom_site_site_symmetry_order
_atom_site_calc_flag
_atom_site_refinement_flags_posn
_atom_site_refinement_flags_adp
_atom_site_refinement_flags_occupancy
_atom_site_disorder_assembly
_atom_site_disorder_group
Ag1 Ag 0.52610(3) 0.69277(2) 0.09431(2) 0.03298(11) Uani 1 1 d . . . . .
P1 P 0.48240(11) 0.26181(9) 0.68025(9) 0.0474(3) Uani 1 1 d . . . . .
F1 F -0.12528(19) 0.73090(15) 0.06297(16) 0.0332(5) Uani 1 1 d . . . . .
F2 F -0.21269(18) 0.61904(15) 0.07828(15) 0.0298(5) Uani 1 1 d . . . . .
F3 F 1.1041(3) 0.2369(3) 0.4087(2) 0.0758(10) Uani 1 1 d . . . . .
F4 F 1.0683(3) 0.1367(2) 0.5511(2) 0.0749(10) Uani 1 1 d . . . . .
F5 F 1.14310(19) 0.71274(14) 0.06203(17) 0.0349(5) Uani 1 1 d . . . . .
F6 F 1.2318(2) 0.82680(16) 0.03838(18) 0.0391(5) Uani 1 1 d . . . . .
F7 F 0.5045(3) 0.3624(2) 0.6389(2) 0.0572(7) Uani 1 1 d . . . . .
F8 F 0.4640(3) 0.1609(3) 0.7227(3) 0.0780(10) Uani 1 1 d . . . . .
F9 F 0.4198(3) 0.2874(2) 0.5885(2) 0.0581(7) Uani 1 1 d . . . . .
F10 F 0.5476(3) 0.2344(2) 0.7723(2) 0.0657(8) Uani 1 1 d . . . . .
F11 F 0.6116(3) 0.2286(2) 0.6455(2) 0.0569(7) Uani 1 1 d . . . . .
F12 F 0.3522(3) 0.2993(2) 0.7120(2) 0.0656(8) Uani 1 1 d . . . . .
N1 N -0.0019(3) 0.5713(2) 0.1302(2) 0.0256(6) Uani 1 1 d . . . . .
N2 N -0.0618(3) 0.6581(2) -0.0323(2) 0.0266(6) Uani 1 1 d . . . . .
N3 N 0.3386(3) 0.5592(2) -0.0055(2) 0.0246(6) Uani 1 1 d . . . . .
N4 N 0.4072(3) 0.5904(2) -0.0774(2) 0.0288(7) Uani 1 1 d . . . . .
N5 N 0.4694(3) 0.6378(2) -0.0638(2) 0.0296(7) Uani 1 1 d . . . . .
N6 N 0.4435(3) 0.6371(2) 0.0168(2) 0.0267(6) Uani 1 1 d . . . . .
N7 N 1.0429(3) 0.8240(2) 0.1138(3) 0.0344(8) Uani 1 1 d . . . . .
N8 N 1.0463(3) 0.8701(2) -0.0478(3) 0.0351(8) Uani 1 1 d . . . . .
N9 N 0.6582(3) 0.9347(2) 0.0037(3) 0.0364(8) Uani 1 1 d . . . . .
N10 N 0.5764(3) 0.9639(2) -0.0650(3) 0.0412(8) Uani 1 1 d . . . . .
N11 N 0.5207(3) 0.8990(2) -0.0415(2) 0.0355(7) Uani 1 1 d . . . . .
N12 N 0.5647(3) 0.8283(2) 0.0414(2) 0.0309(7) Uani 1 1 d . . . . .
N13 N 0.9608(4) 0.2980(3) 0.4906(3) 0.0508(10) Uani 1 1 d . . . . .
N14 N 0.9103(4) 0.2000(3) 0.4344(3) 0.0493(10) Uani 1 1 d . . . . .
N15 N 0.5711(3) 0.4386(2) 0.3590(2) 0.0334(7) Uani 1 1 d . . . . .
N16 N 0.4550(3) 0.4557(3) 0.3294(2) 0.0397(8) Uani 1 1 d . . . . .
N17 N 0.4388(3) 0.5264(2) 0.2501(2) 0.0371(8) Uani 1 1 d . . . . .
N18 N 0.5416(3) 0.5569(2) 0.2271(2) 0.0347(7) Uani 1 1 d . . . . .
C1 C 0.1319(3) 0.5427(2) 0.0230(3) 0.0249(7) Uani 1 1 d . . . . .
C2 C 0.1057(3) 0.5207(2) 0.1122(3) 0.0256(7) Uani 1 1 d . . . . .
C3 C 0.1736(3) 0.4555(3) 0.1964(3) 0.0301(8) Uani 1 1 d . . . . .
C4 C 0.1056(4) 0.4717(3) 0.2609(3) 0.0331(8) Uani 1 1 d . . . . .
H4 H 0.1273 0.4393 0.3234 0.040 Uiso 1 1 calc R U . . .
C5 C -0.0005(4) 0.5435(3) 0.2191(3) 0.0327(8) Uani 1 1 d . . . . .
C6 C -0.1251(3) 0.7187(3) -0.1116(3) 0.0311(8) Uani 1 1 d . . . . .
C7 C -0.0568(4) 0.7097(3) -0.1807(3) 0.0330(8) Uani 1 1 d . . . . .
H7 H -0.0817 0.7439 -0.2428 0.040 Uiso 1 1 calc R U . . .
C8 C 0.0522(3) 0.6433(3) -0.1439(3) 0.0287(8) Uani 1 1 d . . . . .
C9 C 0.0492(3) 0.6103(2) -0.0487(2) 0.0241(7) Uani 1 1 d . . . . .
C10 C 0.2909(4) 0.3806(3) 0.2175(3) 0.0352(9) Uani 1 1 d . . . . .
H10A H 0.3104 0.3471 0.2824 0.053 Uiso 1 1 calc R U . . .
H10B H 0.3570 0.4088 0.1868 0.053 Uiso 1 1 calc R U . . .
H10C H 0.2818 0.3370 0.1970 0.053 Uiso 1 1 calc R U . . .
C11 C -0.0962(4) 0.5879(3) 0.2614(3) 0.0408(10) Uani 1 1 d . . . . .
H11A H -0.0754 0.6418 0.2588 0.061 Uiso 1 1 calc R U . . .
H11B H -0.1006 0.5428 0.3242 0.061 Uiso 1 1 calc R U . . .
H11C H -0.1755 0.6084 0.2291 0.061 Uiso 1 1 calc R U . . .
C12 C -0.2471(4) 0.7845(3) -0.1195(3) 0.0413(10) Uani 1 1 d . . . . .
H12A H -0.2371 0.8315 -0.1041 0.062 Uiso 1 1 calc R U . . .
H12B H -0.3019 0.7498 -0.0783 0.062 Uiso 1 1 calc R U . . .
H12C H -0.2822 0.8152 -0.1812 0.062 Uiso 1 1 calc R U . . .
C13 C 0.1479(4) 0.6157(3) -0.1984(3) 0.0332(8) Uani 1 1 d . . . . .
H13A H 0.1633 0.5489 -0.1785 0.050 Uiso 1 1 calc R U . . .
H13B H 0.2236 0.6292 -0.1904 0.050 Uiso 1 1 calc R U . . .
H13C H 0.1195 0.6510 -0.2619 0.050 Uiso 1 1 calc R U . . .
C14 C 0.2582(3) 0.5006(2) 0.0038(3) 0.0244(7) Uani 1 1 d . . . . .
H14A H 0.2910 0.4369 0.0535 0.029 Uiso 1 1 calc R U . . .
H14B H 0.2544 0.4963 -0.0521 0.029 Uiso 1 1 calc R U . . .
C15 C 0.3622(3) 0.5890(3) 0.0513(3) 0.0267(7) Uani 1 1 d . . . . .
H15 H 0.3261 0.5772 0.1069 0.032 Uiso 1 1 calc R U . . .
C16 C 0.8707(4) 0.9366(3) 0.0120(4) 0.0400(10) Uani 1 1 d . . . . .
C17 C 0.9269(4) 0.8865(3) 0.0975(4) 0.0397(10) Uani 1 1 d . . . . .
C18 C 0.8895(4) 0.8812(3) 0.1825(4) 0.0478(12) Uani 1 1 d . . . . .
C19 C 0.9831(4) 0.8179(4) 0.2448(4) 0.0512(12) Uani 1 1 d . . . . .
H19 H 0.9848 0.8008 0.3069 0.061 Uiso 1 1 calc R U . . .
C20 C 1.0759(4) 0.7825(3) 0.2016(3) 0.0415(10) Uani 1 1 d . . . . .
C21 C 1.0830(4) 0.8764(3) -0.1281(3) 0.0434(10) Uani 1 1 d . . . . .
C22 C 0.9939(5) 0.9447(4) -0.1947(4) 0.0530(12) Uani 1 1 d . . . . .
H22 H 0.9987 0.9641 -0.2571 0.064 Uiso 1 1 calc R U . . .
C23 C 0.8986(4) 0.9795(3) -0.1559(4) 0.0502(12) Uani 1 1 d . . . . .
C24 C 0.9297(4) 0.9321(3) -0.0614(3) 0.0391(10) Uani 1 1 d . . . . .
C25 C 0.7758(5) 0.9350(4) 0.2052(5) 0.0614(15) Uani 1 1 d . . . . .
H25A H 0.7047 0.9168 0.1966 0.092 Uiso 1 1 calc R U . . .
H25B H 0.7648 1.0019 0.1659 0.092 Uiso 1 1 calc R U . . .
H25C H 0.7841 0.9212 0.2679 0.092 Uiso 1 1 calc R U . . .
C26 C 1.1916(4) 0.7086(4) 0.2418(4) 0.0513(12) Uani 1 1 d . . . . .
H26A H 1.2117 0.7023 0.3001 0.077 Uiso 1 1 calc R U . . .
H26B H 1.2578 0.7255 0.2019 0.077 Uiso 1 1 calc R U . . .
H26C H 1.1818 0.6493 0.2500 0.077 Uiso 1 1 calc R U . . .
C27 C 1.1994(5) 0.8177(4) -0.1384(4) 0.0510(12) Uani 1 1 d . . . . .
H27A H 1.1935 0.7536 -0.1138 0.076 Uiso 1 1 calc R U . . .
H27B H 1.2663 0.8189 -0.1060 0.076 Uiso 1 1 calc R U . . .
H27C H 1.2155 0.8420 -0.2021 0.076 Uiso 1 1 calc R U . . .
C28 C 0.7883(5) 1.0565(4) -0.2087(4) 0.0633(16) Uani 1 1 d . . . . .
H28A H 0.7150 1.0333 -0.1916 0.095 Uiso 1 1 calc R U . . .
H28B H 0.7982 1.0777 -0.2729 0.095 Uiso 1 1 calc R U . . .
H28C H 0.7797 1.1085 -0.1959 0.095 Uiso 1 1 calc R U . . .
C29 C 0.7384(4) 0.9933(3) -0.0021(4) 0.0461(12) Uani 1 1 d . . . . .
H29A H 0.7191 1.0138 0.0444 0.055 Uiso 1 1 calc R U . . .
H29B H 0.7249 1.0493 -0.0616 0.055 Uiso 1 1 calc R U . . .
C30 C 0.6482(3) 0.8517(3) 0.0685(3) 0.0340(9) Uani 1 1 d . . . . .
H30 H 0.6939 0.8160 0.1246 0.041 Uiso 1 1 calc R U . . .
C31 C 0.7508(4) 0.3167(3) 0.4533(3) 0.0364(9) Uani 1 1 d . . . . .
C32 C 0.8357(4) 0.3437(3) 0.4840(3) 0.0405(10) Uani 1 1 d . . . . .
C33 C 0.8252(5) 0.4108(4) 0.5143(3) 0.0515(12) Uani 1 1 d . . . . .
C34 C 0.9394(6) 0.4047(5) 0.5381(4) 0.0672(16) Uani 1 1 d . . . . .
H34 H 0.9599 0.4410 0.5613 0.081 Uiso 1 1 calc R U . . .
C35 C 1.0222(5) 0.3365(5) 0.5231(4) 0.0652(17) Uani 1 1 d . . . . .
C36 C 0.9215(6) 0.1361(3) 0.4062(3) 0.0600(15) Uani 1 1 d . . . . .
C37 C 0.8070(7) 0.1403(4) 0.3806(4) 0.0694(17) Uani 1 1 d . . . . .
H37 H 0.7902 0.1019 0.3585 0.083 Uiso 1 1 calc R U . . .
C38 C 0.7203(6) 0.2083(3) 0.3918(3) 0.0554(13) Uani 1 1 d . . . . .
C39 C 0.7866(4) 0.2470(3) 0.4273(3) 0.0406(10) Uani 1 1 d . . . . .
C40 C 0.7133(6) 0.4773(4) 0.5229(4) 0.0650(16) Uani 1 1 d . . . . .
H40A H 0.6673 0.5164 0.4647 0.098 Uiso 1 1 calc R U . . .
H40B H 0.7381 0.5168 0.5426 0.098 Uiso 1 1 calc R U . . .
H40C H 0.6616 0.4420 0.5671 0.098 Uiso 1 1 calc R U . . .
C41 C 1.1578(6) 0.3051(6) 0.5408(5) 0.092(2) Uani 1 1 d . . . . .
H41A H 1.1969 0.3357 0.4848 0.138 Uiso 1 1 calc R U . . .
H41B H 1.1855 0.2374 0.5643 0.138 Uiso 1 1 calc R U . . .
H41C H 1.1800 0.3216 0.5848 0.138 Uiso 1 1 calc R U . . .
C42 C 1.0438(7) 0.0745(4) 0.4044(5) 0.089(2) Uani 1 1 d . . . . .
H42A H 1.0812 0.1072 0.3481 0.134 Uiso 1 1 calc R U . . .
H42B H 1.0326 0.0171 0.4086 0.134 Uiso 1 1 calc R U . . .
H42C H 1.0972 0.0590 0.4552 0.134 Uiso 1 1 calc R U . . .
C43 C 0.5880(6) 0.2352(5) 0.3677(5) 0.0752(18) Uani 1 1 d . . . . .
H43A H 0.5418 0.2301 0.4204 0.113 Uiso 1 1 calc R U . . .
H43B H 0.5705 0.1938 0.3474 0.113 Uiso 1 1 calc R U . . .
H43C H 0.5641 0.2997 0.3195 0.113 Uiso 1 1 calc R U . . .
C44 C 0.6167(4) 0.3638(3) 0.4494(3) 0.0385(9) Uani 1 1 d . . . . .
H44A H 0.5693 0.3170 0.4689 0.046 Uiso 1 1 calc R U . . .
H44B H 0.6039 0.3901 0.4917 0.046 Uiso 1 1 calc R U . . .
C45 C 0.6210(4) 0.5021(3) 0.2949(3) 0.0355(9) Uani 1 1 d . . . . .
H45 H 0.7018 0.5066 0.2984 0.043 Uiso 1 1 calc R U . . .
B1 B -0.1037(4) 0.6473(3) 0.0601(3) 0.0268(8) Uani 1 1 d . . . . .
B2 B 1.1195(4) 0.8056(3) 0.0424(4) 0.0341(10) Uani 1 1 d . . . . .
B3 B 1.0156(5) 0.2160(5) 0.4714(4) 0.0577(16) Uani 1 1 d . . . . .

loop_
_atom_site_aniso_label
_atom_site_aniso_U_11
_atom_site_aniso_U_22
_atom_site_aniso_U_33
_atom_site_aniso_U_23
_atom_site_aniso_U_13
_atom_site_aniso_U_12
Ag1 0.03166(16) 0.02677(16) 0.04524(19) -0.01904(13) 0.00097(11) -0.01055(11)
P1 0.0405(6) 0.0512(7) 0.0474(7) -0.0232(6) -0.0007(5) -0.0064(5)
F1 0.0312(11) 0.0247(11) 0.0511(14) -0.0234(11) 0.0012(9) -0.0077(9)
F2 0.0222(10) 0.0287(11) 0.0429(13) -0.0197(10) 0.0023(9) -0.0083(8)
F3 0.0501(18) 0.079(2) 0.060(2) -0.0134(18) 0.0178(14) -0.0002(16)
F4 0.0579(19) 0.066(2) 0.0459(17) 0.0030(15) -0.0075(14) 0.0148(15)
F5 0.0298(11) 0.0207(11) 0.0557(15) -0.0195(11) 0.0000(10) -0.0055(8)
F6 0.0260(11) 0.0310(12) 0.0640(16) -0.0241(12) 0.0010(10) -0.0094(9)
F7 0.0651(18) 0.0565(18) 0.0559(18) -0.0311(15) 0.0022(14) -0.0156(14)
F8 0.082(2) 0.063(2) 0.078(2) -0.0216(19) 0.0180(18) -0.0283(18)
F9 0.0422(15) 0.085(2) 0.0573(18) -0.0408(17) 0.0012(12) -0.0178(14)
F10 0.0546(18) 0.080(2) 0.0490(17) -0.0266(17) -0.0010(13) -0.0044(15)
F11 0.0459(16) 0.0587(18) 0.0522(17) -0.0210(15) 0.0004(12) -0.0018(13)
F12 0.0398(15) 0.088(2) 0.068(2) -0.0425(19) 0.0124(13) -0.0057(15)
N1 0.0236(15) 0.0251(16) 0.0308(17) -0.0147(13) 0.0006(12) -0.0076(12)
N2 0.0243(15) 0.0192(14) 0.0337(17) -0.0107(13) -0.0022(12) -0.0042(11)
N3 0.0224(15) 0.0223(15) 0.0307(16) -0.0148(13) -0.0005(11) -0.0032(11)
N4 0.0239(15) 0.0282(17) 0.0313(17) -0.0129(14) 0.0021(12) -0.0043(12)
N5 0.0229(15) 0.0274(16) 0.0377(18) -0.0153(14) -0.0008(12) -0.0045(12)
N6 0.0258(15) 0.0241(15) 0.0326(17) -0.0149(14) -0.0024(12) -0.0058(12)
N7 0.0233(16) 0.0262(17) 0.059(2) -0.0250(17) 0.0000(14) -0.0034(12)
N8 0.0274(17) 0.0213(16) 0.052(2) -0.0146(16) 0.0007(14) -0.0045(12)
N9 0.0221(16) 0.0244(17) 0.061(2) -0.0198(17) -0.0036(15) -0.0030(12)
N10 0.0275(18) 0.0322(19) 0.058(2) -0.0162(18) -0.0001(15) -0.0082(14)
N11 0.0293(17) 0.0299(18) 0.047(2) -0.0169(16) 0.0016(14) -0.0095(13)
N12 0.0240(16) 0.0275(17) 0.044(2) -0.0191(15) 0.0009(13) -0.0070(12)
N13 0.037(2) 0.061(3) 0.037(2) -0.0117(19) -0.0082(16) -0.0065(18)
N14 0.060(3) 0.035(2) 0.032(2) -0.0061(17) 0.0043(17) 0.0010(17)
N15 0.0291(17) 0.0371(19) 0.0335(18) -0.0172(16) -0.0024(13) -0.0058(14)
N16 0.0307(18) 0.046(2) 0.0356(19) -0.0139(17) -0.0058(14) -0.0072(15)
N17 0.0381(19) 0.0375(19) 0.0340(19) -0.0153(16) -0.0018(14) -0.0093(15)
N18 0.0403(19) 0.0240(16) 0.0340(18) -0.0091(14) -0.0078(14) -0.0056(13)
C1 0.0240(18) 0.0163(16) 0.035(2) -0.0118(15) -0.0027(14) -0.0051(13)
C2 0.0237(17) 0.0223(18) 0.034(2) -0.0146(16) -0.0004(14) -0.0069(13)
C3 0.0261(19) 0.0264(19) 0.037(2) -0.0129(17) -0.0048(15) -0.0073(14)
C4 0.031(2) 0.039(2) 0.029(2) -0.0145(18) -0.0007(15) -0.0121(16)
C5 0.031(2) 0.039(2) 0.038(2) -0.0237(19) 0.0042(16) -0.0149(16)
C6 0.029(2) 0.0234(19) 0.035(2) -0.0095(17) -0.0053(15) -0.0044(15)
C7 0.033(2) 0.026(2) 0.031(2) -0.0040(17) -0.0069(15) -0.0080(15)
C8 0.0302(19) 0.0256(19) 0.032(2) -0.0123(16) 0.0010(15) -0.0125(15)
C9 0.0208(17) 0.0197(17) 0.0324(19) -0.0130(15) -0.0018(13) -0.0042(13)
C10 0.032(2) 0.032(2) 0.034(2) -0.0102(18) -0.0083(16) -0.0042(16)
C11 0.035(2) 0.056(3) 0.043(2) -0.032(2) 0.0075(18) -0.0157(19)
C12 0.035(2) 0.030(2) 0.047(3) -0.014(2) -0.0086(18) 0.0049(17)
C13 0.034(2) 0.033(2) 0.032(2) -0.0146(18) 0.0016(16) -0.0110(16)
C14 0.0219(17) 0.0209(17) 0.0325(19) -0.0137(15) -0.0034(14) -0.0055(13)
C15 0.0236(18) 0.0279(19) 0.0308(19) -0.0152(16) -0.0028(14) -0.0063(14)
C16 0.024(2) 0.025(2) 0.077(3) -0.026(2) 0.0040(19) -0.0111(15)
C17 0.024(2) 0.026(2) 0.078(3) -0.033(2) 0.0004(19) -0.0049(15)
C18 0.035(2) 0.043(3) 0.083(4) -0.044(3) 0.008(2) -0.0124(19)
C19 0.043(3) 0.053(3) 0.070(3) -0.040(3) 0.006(2) -0.012(2)
C20 0.036(2) 0.038(2) 0.055(3) -0.026(2) -0.0012(19) -0.0084(18)
C21 0.037(2) 0.030(2) 0.058(3) -0.015(2) 0.000(2) -0.0102(17)
C22 0.048(3) 0.042(3) 0.051(3) -0.005(2) -0.002(2) -0.015(2)
C23 0.034(2) 0.029(2) 0.072(3) -0.010(2) -0.008(2) -0.0083(18)
C24 0.027(2) 0.0216(19) 0.064(3) -0.014(2) -0.0033(18) -0.0084(15)
C25 0.042(3) 0.062(3) 0.108(5) -0.062(4) 0.018(3) -0.017(2)
C26 0.041(3) 0.051(3) 0.059(3) -0.027(3) -0.004(2) -0.003(2)
C27 0.049(3) 0.044(3) 0.052(3) -0.019(2) 0.005(2) -0.009(2)
C28 0.036(3) 0.046(3) 0.074(4) 0.001(3) -0.013(2) -0.010(2)
C29 0.026(2) 0.026(2) 0.092(4) -0.030(2) 0.000(2) -0.0083(16)
C30 0.028(2) 0.0225(19) 0.055(3) -0.0218(19) -0.0020(17) -0.0041(15)
C31 0.041(2) 0.033(2) 0.026(2) -0.0075(17) -0.0036(16) -0.0062(17)
C32 0.037(2) 0.043(2) 0.032(2) -0.0117(19) -0.0060(17) -0.0059(18)
C33 0.059(3) 0.053(3) 0.038(3) -0.016(2) -0.009(2) -0.015(2)
C34 0.069(4) 0.081(4) 0.059(4) -0.033(3) -0.011(3) -0.028(3)
C35 0.049(3) 0.089(4) 0.044(3) -0.012(3) -0.013(2) -0.032(3)
C36 0.091(4) 0.031(3) 0.038(3) -0.008(2) 0.013(3) -0.004(2)
C37 0.123(6) 0.034(3) 0.049(3) -0.020(3) 0.007(3) -0.018(3)
C38 0.080(4) 0.036(3) 0.042(3) -0.010(2) -0.006(2) -0.017(2)
C39 0.047(2) 0.035(2) 0.029(2) -0.0090(18) -0.0039(17) -0.0044(18)
C40 0.092(4) 0.054(3) 0.054(3) -0.031(3) -0.015(3) -0.009(3)
C41 0.052(4) 0.130(7) 0.066(4) -0.018(4) -0.019(3) -0.029(4)
C42 0.121(6) 0.042(3) 0.064(4) -0.012(3) 0.039(4) 0.007(3)
C43 0.085(4) 0.059(4) 0.088(5) -0.034(3) -0.019(4) -0.025(3)
C44 0.039(2) 0.040(2) 0.030(2) -0.0130(19) -0.0037(17) -0.0052(18)
C45 0.032(2) 0.035(2) 0.039(2) -0.0160(19) -0.0043(16) -0.0080(16)
B1 0.026(2) 0.024(2) 0.035(2) -0.0175(19) 0.0013(16) -0.0065(16)
B2 0.027(2) 0.021(2) 0.055(3) -0.018(2) -0.0011(19) -0.0064(16)
B3 0.045(3) 0.057(4) 0.039(3) -0.005(3) -0.002(2) 0.004(3)

loop_
_atom_type_symbol
_atom_type_description
_atom_type_scat_dispersion_real
_atom_type_scat_dispersion_imag
_atom_type_scat_source
C C 0.0181 0.0091 'International Tables Vol C Tables 4.2.6.8 and 6.1.1.4'
H H 0.0000 0.0000 'International Tables Vol C Tables 4.2.6.8 and 6.1.1.4'
Ag Ag 0.1306 4.2820 'International Tables Vol C Tables 4.2.6.8 and 6.1.1.4'
B B 0.0090 0.0039 'International Tables Vol C Tables 4.2.6.8 and 6.1.1.4'
F F 0.0727 0.0534 'International Tables Vol C Tables 4.2.6.8 and 6.1.1.4'
N N 0.0311 0.0180 'International Tables Vol C Tables 4.2.6.8 and 6.1.1.4'
P P 0.2955 0.4335 'International Tables Vol C Tables 4.2.6.8 and 6.1.1.4'

loop_
_geom_angle_atom_site_label_1
_geom_angle_atom_site_label_2
_geom_angle_atom_site_label_3
_geom_angle
_geom_angle_site_symmetry_1
_geom_angle_site_symmetry_3
_geom_angle_publ_flag
N6 Ag1 N18 91.97(11) . . ?
N12 Ag1 N6 127.59(12) . . ?
N12 Ag1 N18 140.43(12) . . ?
F7 P1 F11 88.19(17) . . ?
F7 P1 F12 89.76(18) . . ?
F8 P1 F7 178.4(2) . . ?
F8 P1 F9 90.5(2) . . ?
F8 P1 F10 89.0(2) . . ?
F8 P1 F11 90.86(19) . . ?
F8 P1 F12 91.2(2) . . ?
F9 P1 F7 90.76(17) . . ?
F9 P1 F10 178.79(19) . . ?
F9 P1 F11 88.76(16) . . ?
F9 P1 F12 90.26(17) . . ?
F10 P1 F7 89.80(18) . . ?
F10 P1 F11 90.18(17) . . ?
F10 P1 F12 90.82(17) . . ?
F11 P1 F12 177.7(2) . . ?
C2 N1 B1 125.7(3) . . ?
C5 N1 C2 108.6(3) . . ?
C5 N1 B1 125.7(3) . . ?
C6 N2 C9 108.4(3) . . ?
C6 N2 B1 125.4(3) . . ?
C9 N2 B1 126.1(3) . . ?
N4 N3 C14 122.2(3) . . ?
C15 N3 N4 108.3(3) . . ?
C15 N3 C14 129.5(3) . . ?
N5 N4 N3 106.6(3) . . ?
N4 N5 N6 110.1(3) . . ?
N5 N6 Ag1 131.5(2) . . ?
C15 N6 Ag1 121.7(2) . . ?
C15 N6 N5 106.5(3) . . ?
C17 N7 B2 125.3(4) . . ?
C20 N7 C17 109.1(4) . . ?
C20 N7 B2 125.6(3) . . ?
C21 N8 C24 108.6(4) . . ?
C21 N8 B2 125.5(3) . . ?
C24 N8 B2 126.0(4) . . ?
N10 N9 C29 120.2(4) . . ?
C30 N9 N10 108.3(3) . . ?
C30 N9 C29 131.5(4) . . ?
N11 N10 N9 106.4(3) . . ?
N10 N11 N12 110.0(3) . . ?
N11 N12 Ag1 121.9(2) . . ?
C30 N12 Ag1 129.5(3) . . ?
C30 N12 N11 107.0(3) . . ?
C32 N13 B3 126.4(4) . . ?
C35 N13 C32 106.8(5) . . ?
C35 N13 B3 126.7(5) . . ?
C36 N14 C39 109.0(5) . . ?
C36 N14 B3 125.2(5) . . ?
C39 N14 B3 125.7(4) . . ?
N16 N15 C44 120.1(3) . . ?
C45 N15 N16 107.6(3) . . ?
C45 N15 C44 132.3(3) . . ?
N17 N16 N15 106.6(3) . . ?
N16 N17 N18 110.4(3) . . ?
N17 N18 Ag1 116.1(2) . . ?
C45 N18 Ag1 137.4(3) . . ?
C45 N18 N17 106.1(3) . . ?
C2 C1 C14 118.9(3) . . ?
C9 C1 C2 121.6(3) . . ?
C9 C1 C14 119.1(3) . . ?
N1 C2 C1 119.8(3) . . ?
N1 C2 C3 107.6(3) . . ?
C1 C2 C3 132.5(3) . . ?
C2 C3 C10 130.5(4) . . ?
C4 C3 C2 105.8(3) . . ?
C4 C3 C10 123.6(4) . . ?
C3 C4 H4 125.5 . . ?
C3 C4 C5 109.0(3) . . ?
C5 C4 H4 125.5 . . ?
N1 C5 C4 108.9(3) . . ?
N1 C5 C11 123.4(4) . . ?
C4 C5 C11 127.7(4) . . ?
N2 C6 C7 109.0(3) . . ?
N2 C6 C12 122.9(4) . . ?
C7 C6 C12 128.1(4) . . ?
C6 C7 H7 125.5 . . ?
C8 C7 C6 108.9(3) . . ?
C8 C7 H7 125.5 . . ?
C7 C8 C9 105.9(3) . . ?
C7 C8 C13 123.4(4) . . ?
C9 C8 C13 130.7(3) . . ?
N2 C9 C1 119.7(3) . . ?
N2 C9 C8 107.8(3) . . ?
C1 C9 C8 132.5(3) . . ?
C3 C10 H10A 109.5 . . ?
C3 C10 H10B 109.5 . . ?
C3 C10 H10C 109.5 . . ?
H10A C10 H10B 109.5 . . ?
H10A C10 H10C 109.5 . . ?
H10B C10 H10C 109.5 . . ?
C5 C11 H11A 109.5 . . ?
C5 C11 H11B 109.5 . . ?
C5 C11 H11C 109.5 . . ?
H11A C11 H11B 109.5 . . ?
H11A C11 H11C 109.5 . . ?
H11B C11 H11C 109.5 . . ?
C6 C12 H12A 109.5 . . ?
C6 C12 H12B 109.5 . . ?
C6 C12 H12C 109.5 . . ?
H12A C12 H12B 109.5 . . ?
H12A C12 H12C 109.5 . . ?
H12B C12 H12C 109.5 . . ?
C8 C13 H13A 109.5 . . ?
C8 C13 H13B 109.5 . . ?
C8 C13 H13C 109.5 . . ?
H13A C13 H13B 109.5 . . ?
H13A C13 H13C 109.5 . . ?
H13B C13 H13C 109.5 . . ?
N3 C14 C1 109.2(3) . . ?
N3 C14 H14A 109.8 . . ?
N3 C14 H14B 109.8 . . ?
C1 C14 H14A 109.8 . . ?
C1 C14 H14B 109.8 . . ?
H14A C14 H14B 108.3 . . ?
N3 C15 H15 125.8 . . ?
N6 C15 N3 108.5(3) . . ?
N6 C15 H15 125.8 . . ?
C17 C16 C24 121.8(4) . . ?
C17 C16 C29 119.6(4) . . ?
C24 C16 C29 118.5(4) . . ?
N7 C17 C18 106.6(4) . . ?
C16 C17 N7 120.4(4) . . ?
C16 C17 C18 133.0(4) . . ?
C17 C18 C25 130.2(5) . . ?
C19 C18 C17 106.7(4) . . ?
C19 C18 C25 123.0(5) . . ?
C18 C19 H19 125.7 . . ?
C18 C19 C20 108.6(5) . . ?
C20 C19 H19 125.7 . . ?
N7 C20 C19 109.0(4) . . ?
N7 C20 C26 122.6(4) . . ?
C19 C20 C26 128.4(5) . . ?
N8 C21 C22 108.6(4) . . ?
N8 C21 C27 123.2(4) . . ?
C22 C21 C27 128.1(5) . . ?
C21 C22 H22 125.4 . . ?
C23 C22 C21 109.2(5) . . ?
C23 C22 H22 125.4 . . ?
C22 C23 C24 107.0(4) . . ?
C22 C23 C28 123.3(5) . . ?
C24 C23 C28 129.7(5) . . ?
N8 C24 C23 106.6(4) . . ?
C16 C24 N8 119.5(4) . . ?
C16 C24 C23 133.9(4) . . ?
C18 C25 H25A 109.5 . . ?
C18 C25 H25B 109.5 . . ?
C18 C25 H25C 109.5 . . ?
H25A C25 H25B 109.5 . . ?
H25A C25 H25C 109.5 . . ?
H25B C25 H25C 109.5 . . ?
C20 C26 H26A 109.5 . . ?
C20 C26 H26B 109.5 . . ?
C20 C26 H26C 109.5 . . ?
H26A C26 H26B 109.5 . . ?
H26A C26 H26C 109.5 . . ?
H26B C26 H26C 109.5 . . ?
C21 C27 H27A 109.5 . . ?
C21 C27 H27B 109.5 . . ?
C21 C27 H27C 109.5 . . ?
H27A C27 H27B 109.5 . . ?
H27A C27 H27C 109.5 . . ?
H27B C27 H27C 109.5 . . ?
C23 C28 H28A 109.5 . . ?
C23 C28 H28B 109.5 . . ?
C23 C28 H28C 109.5 . . ?
H28A C28 H28B 109.5 . . ?
H28A C28 H28C 109.5 . . ?
H28B C28 H28C 109.5 . . ?
N9 C29 C16 108.8(3) . . ?
N9 C29 H29A 109.9 . . ?
N9 C29 H29B 109.9 . . ?
C16 C29 H29A 109.9 . . ?
C16 C29 H29B 109.9 . . ?
H29A C29 H29B 108.3 . . ?
N9 C30 H30 125.8 . . ?
N12 C30 N9 108.3(4) . . ?
N12 C30 H30 125.8 . . ?
C32 C31 C39 121.8(4) . . ?
C32 C31 C44 118.6(4) . . ?
C39 C31 C44 119.6(4) . . ?
N13 C32 C33 107.5(4) . . ?
C31 C32 N13 119.0(4) . . ?
C31 C32 C33 133.5(4) . . ?
C32 C33 C40 130.1(4) . . ?
C34 C33 C32 107.2(5) . . ?
C34 C33 C40 122.8(5) . . ?
C33 C34 H34 125.6 . . ?
C33 C34 C35 108.9(5) . . ?
C35 C34 H34 125.6 . . ?
N13 C35 C34 109.6(5) . . ?
N13 C35 C41 122.7(7) . . ?
C34 C35 C41 127.7(6) . . ?
N14 C36 C37 108.5(5) . . ?
N14 C36 C42 122.2(6) . . ?
C37 C36 C42 129.3(6) . . ?
C36 C37 H37 125.0 . . ?
C36 C37 C38 110.0(5) . . ?
C38 C37 H37 125.0 . . ?
C37 C38 C39 105.6(5) . . ?
C37 C38 C43 125.2(5) . . ?
C39 C38 C43 129.1(5) . . ?
N14 C39 C38 106.8(4) . . ?
C31 C39 N14 120.0(4) . . ?
C31 C39 C38 133.2(4) . . ?
C33 C40 H40A 109.5 . . ?
C33 C40 H40B 109.5 . . ?
C33 C40 H40C 109.5 . . ?
H40A C40 H40B 109.5 . . ?
H40A C40 H40C 109.5 . . ?
H40B C40 H40C 109.5 . . ?
C35 C41 H41A 109.5 . . ?
C35 C41 H41B 109.5 . . ?
C35 C41 H41C 109.5 . . ?
H41A C41 H41B 109.5 . . ?
H41A C41 H41C 109.5 . . ?
H41B C41 H41C 109.5 . . ?
C36 C42 H42A 109.5 . . ?
C36 C42 H42B 109.5 . . ?
C36 C42 H42C 109.5 . . ?
H42A C42 H42B 109.5 . . ?
H42A C42 H42C 109.5 . . ?
H42B C42 H42C 109.5 . . ?
C38 C43 H43A 109.5 . . ?
C38 C43 H43B 109.5 . . ?
C38 C43 H43C 109.5 . . ?
H43A C43 H43B 109.5 . . ?
H43A C43 H43C 109.5 . . ?
H43B C43 H43C 109.5 . . ?
N15 C44 C31 112.1(3) . . ?
N15 C44 H44A 109.2 . . ?
N15 C44 H44B 109.2 . . ?
C31 C44 H44A 109.2 . . ?
C31 C44 H44B 109.2 . . ?
H44A C44 H44B 107.9 . . ?
N15 C45 H45 125.3 . . ?
N18 C45 N15 109.4(4) . . ?
N18 C45 H45 125.3 . . ?
F1 B1 F2 108.0(3) . . ?
F1 B1 N1 111.2(3) . . ?
F1 B1 N2 111.4(3) . . ?
F2 B1 N1 109.3(3) . . ?
F2 B1 N2 110.0(3) . . ?
N1 B1 N2 106.9(3) . . ?
F5 B2 F6 108.2(3) . . ?
F5 B2 N7 111.3(4) . . ?
F5 B2 N8 111.0(3) . . ?
F6 B2 N7 110.1(3) . . ?
F6 B2 N8 109.3(4) . . ?
N8 B2 N7 106.9(3) . . ?
F3 B3 F4 109.7(4) . . ?
F3 B3 N13 110.2(5) . . ?
F3 B3 N14 110.3(5) . . ?
F4 B3 N13 109.5(5) . . ?
F4 B3 N14 110.3(5) . . ?
N14 B3 N13 106.8(4) . . ?

loop_
_geom_bond_atom_site_label_1
_geom_bond_atom_site_label_2
_geom_bond_distance
_geom_bond_site_symmetry_2
_geom_bond_publ_flag
Ag1 N6 2.305(3) . ?
Ag1 N12 2.184(3) . ?
Ag1 N18 2.306(3) . ?
P1 F7 1.586(3) . ?
P1 F8 1.572(4) . ?
P1 F9 1.573(3) . ?
P1 F10 1.582(3) . ?
P1 F11 1.601(3) . ?
P1 F12 1.607(3) . ?
F1 B1 1.390(4) . ?
F2 B1 1.407(5) . ?
F3 B3 1.393(7) . ?
F4 B3 1.399(6) . ?
F5 B2 1.392(5) . ?
F6 B2 1.404(5) . ?
N1 C2 1.397(5) . ?
N1 C5 1.349(5) . ?
N1 B1 1.540(5) . ?
N2 C6 1.350(5) . ?
N2 C9 1.392(5) . ?
N2 B1 1.541(5) . ?
N3 N4 1.356(4) . ?
N3 C14 1.466(4) . ?
N3 C15 1.349(4) . ?
N4 N5 1.302(4) . ?
N5 N6 1.371(4) . ?
N6 C15 1.313(5) . ?
N7 C17 1.402(5) . ?
N7 C20 1.341(6) . ?
N7 B2 1.541(6) . ?
N8 C21 1.355(6) . ?
N8 C24 1.408(5) . ?
N8 B2 1.532(6) . ?
N9 N10 1.356(5) . ?
N9 C29 1.482(5) . ?
N9 C30 1.339(6) . ?
N10 N11 1.296(5) . ?
N11 N12 1.359(5) . ?
N12 C30 1.306(5) . ?
N13 C32 1.409(6) . ?
N13 C35 1.360(7) . ?
N13 B3 1.533(8) . ?
N14 C36 1.348(7) . ?
N14 C39 1.400(6) . ?
N14 B3 1.531(8) . ?
N15 N16 1.355(5) . ?
N15 C44 1.467(5) . ?
N15 C45 1.334(5) . ?
N16 N17 1.291(5) . ?
N17 N18 1.359(5) . ?
N18 C45 1.303(5) . ?
C1 C2 1.403(5) . ?
C1 C9 1.397(5) . ?
C1 C14 1.509(5) . ?
C2 C3 1.439(5) . ?
C3 C4 1.381(6) . ?
C3 C10 1.500(5) . ?
C4 H4 0.9500 . ?
C4 C5 1.401(6) . ?
C5 C11 1.488(6) . ?
C6 C7 1.401(6) . ?
C6 C12 1.497(5) . ?
C7 H7 0.9500 . ?
C7 C8 1.376(5) . ?
C8 C9 1.437(5) . ?
C8 C13 1.496(6) . ?
C10 H10A 0.9800 . ?
C10 H10B 0.9800 . ?
C10 H10C 0.9800 . ?
C11 H11A 0.9800 . ?
C11 H11B 0.9800 . ?
C11 H11C 0.9800 . ?
C12 H12A 0.9800 . ?
C12 H12B 0.9800 . ?
C12 H12C 0.9800 . ?
C13 H13A 0.9800 . ?
C13 H13B 0.9800 . ?
C13 H13C 0.9800 . ?
C14 H14A 0.9900 . ?
C14 H14B 0.9900 . ?
C15 H15 0.9500 . ?
C16 C17 1.383(7) . ?
C16 C24 1.392(7) . ?
C16 C29 1.518(6) . ?
C17 C18 1.438(7) . ?
C18 C19 1.372(7) . ?
C18 C25 1.507(6) . ?
C19 H19 0.9500 . ?
C19 C20 1.403(7) . ?
C20 C26 1.485(6) . ?
C21 C22 1.396(7) . ?
C21 C27 1.481(7) . ?
C22 H22 0.9500 . ?
C22 C23 1.367(8) . ?
C23 C24 1.432(7) . ?
C23 C28 1.504(6) . ?
C25 H25A 0.9800 . ?
C25 H25B 0.9800 . ?
C25 H25C 0.9800 . ?
C26 H26A 0.9800 . ?
C26 H26B 0.9800 . ?
C26 H26C 0.9800 . ?
C27 H27A 0.9800 . ?
C27 H27B 0.9800 . ?
C27 H27C 0.9800 . ?
C28 H28A 0.9800 . ?
C28 H28B 0.9800 . ?
C28 H28C 0.9800 . ?
C29 H29A 0.9900 . ?
C29 H29B 0.9900 . ?
C30 H30 0.9500 . ?
C31 C32 1.393(6) . ?
C31 C39 1.398(6) . ?
C31 C44 1.510(6) . ?
C32 C33 1.425(7) . ?
C33 C34 1.352(8) . ?
C33 C40 1.506(8) . ?
C34 H34 0.9500 . ?
C34 C35 1.392(9) . ?
C35 C41 1.494(8) . ?
C36 C37 1.376(9) . ?
C36 C42 1.506(8) . ?
C37 H37 0.9500 . ?
C37 C38 1.378(8) . ?
C38 C39 1.435(7) . ?
C38 C43 1.478(9) . ?
C40 H40A 0.9800 . ?
C40 H40B 0.9800 . ?
C40 H40C 0.9800 . ?
C41 H41A 0.9800 . ?
C41 H41B 0.9800 . ?
C41 H41C 0.9800 . ?
C42 H42A 0.9800 . ?
C42 H42B 0.9800 . ?
C42 H42C 0.9800 . ?
C43 H43A 0.9800 . ?
C43 H43B 0.9800 . ?
C43 H43C 0.9800 . ?
C44 H44A 0.9900 . ?
C44 H44B 0.9900 . ?
C45 H45 0.9500 . ?

loop_
_geom_torsion_atom_site_label_1
_geom_torsion_atom_site_label_2
_geom_torsion_atom_site_label_3
_geom_torsion_atom_site_label_4
_geom_torsion
_geom_torsion_site_symmetry_1
_geom_torsion_site_symmetry_2
_geom_torsion_site_symmetry_3
_geom_torsion_site_symmetry_4
_geom_torsion_publ_flag
Ag1 N6 C15 N3 -174.8(2) . . . . ?
Ag1 N12 C30 N9 164.6(3) . . . . ?
Ag1 N18 C45 N15 171.9(3) . . . . ?
N1 C2 C3 C4 -1.7(4) . . . . ?
N1 C2 C3 C10 175.8(4) . . . . ?
N2 C6 C7 C8 -1.0(4) . . . . ?
N3 N4 N5 N6 0.7(4) . . . . ?
N4 N3 C14 C1 -128.3(3) . . . . ?
N4 N3 C15 N6 -0.3(4) . . . . ?
N4 N5 N6 Ag1 174.0(2) . . . . ?
N4 N5 N6 C15 -0.9(4) . . . . ?
N5 N6 C15 N3 0.7(4) . . . . ?
N7 C17 C18 C19 0.6(5) . . . . ?
N7 C17 C18 C25 177.5(4) . . . . ?
N8 C21 C22 C23 -2.1(5) . . . . ?
N9 N10 N11 N12 0.2(4) . . . . ?
N10 N9 C29 C16 -124.1(4) . . . . ?
N10 N9 C30 N12 1.1(4) . . . . ?
N10 N11 N12 Ag1 -166.4(3) . . . . ?
N10 N11 N12 C30 0.4(4) . . . . ?
N11 N12 C30 N9 -0.9(4) . . . . ?
N13 C32 C33 C34 -0.2(6) . . . . ?
N13 C32 C33 C40 -178.8(5) . . . . ?
N14 C36 C37 C38 0.5(6) . . . . ?
N15 N16 N17 N18 -0.6(4) . . . . ?
N16 N15 C44 C31 145.9(4) . . . . ?
N16 N15 C45 N18 -0.6(5) . . . . ?
N16 N17 N18 Ag1 -173.5(3) . . . . ?
N16 N17 N18 C45 0.3(5) . . . . ?
N17 N18 C45 N15 0.2(5) . . . . ?
C1 C2 C3 C4 174.3(4) . . . . ?
C1 C2 C3 C10 -8.2(7) . . . . ?
C2 N1 C5 C4 -2.4(4) . . . . ?
C2 N1 C5 C11 175.0(3) . . . . ?
C2 N1 B1 F1 -123.4(4) . . . . ?
C2 N1 B1 F2 117.4(4) . . . . ?
C2 N1 B1 N2 -1.6(4) . . . . ?
C2 C1 C9 N2 0.7(5) . . . . ?
C2 C1 C9 C8 -177.9(3) . . . . ?
C2 C1 C14 N3 -86.0(4) . . . . ?
C2 C3 C4 C5 0.2(4) . . . . ?
C3 C4 C5 N1 1.4(4) . . . . ?
C3 C4 C5 C11 -175.9(4) . . . . ?
C5 N1 C2 C1 -174.0(3) . . . . ?
C5 N1 C2 C3 2.5(4) . . . . ?
C5 N1 B1 F1 55.3(5) . . . . ?
C5 N1 B1 F2 -63.8(4) . . . . ?
C5 N1 B1 N2 177.1(3) . . . . ?
C6 N2 C9 C1 -179.8(3) . . . . ?
C6 N2 C9 C8 -0.8(4) . . . . ?
C6 N2 B1 F1 -57.7(5) . . . . ?
C6 N2 B1 F2 62.1(4) . . . . ?
C6 N2 B1 N1 -179.3(3) . . . . ?
C6 C7 C8 C9 0.5(4) . . . . ?
C6 C7 C8 C13 180.0(3) . . . . ?
C7 C8 C9 N2 0.2(4) . . . . ?
C7 C8 C9 C1 178.9(4) . . . . ?
C9 N2 C6 C7 1.1(4) . . . . ?
C9 N2 C6 C12 -177.5(4) . . . . ?
C9 N2 B1 F1 119.4(4) . . . . ?
C9 N2 B1 F2 -120.9(4) . . . . ?
C9 N2 B1 N1 -2.2(4) . . . . ?
C9 C1 C2 N1 -4.4(5) . . . . ?
C9 C1 C2 C3 -179.9(4) . . . . ?
C9 C1 C14 N3 86.9(4) . . . . ?
C10 C3 C4 C5 -177.5(4) . . . . ?
C12 C6 C7 C8 177.5(4) . . . . ?
C13 C8 C9 N2 -179.3(4) . . . . ?
C13 C8 C9 C1 -0.5(7) . . . . ?
C14 N3 N4 N5 -178.4(3) . . . . ?
C14 N3 C15 N6 177.7(3) . . . . ?
C14 C1 C2 N1 168.4(3) . . . . ?
C14 C1 C2 C3 -7.2(6) . . . . ?
C14 C1 C9 N2 -172.0(3) . . . . ?
C14 C1 C9 C8 9.3(6) . . . . ?
C15 N3 N4 N5 -0.2(4) . . . . ?
C15 N3 C14 C1 53.9(5) . . . . ?
C16 C17 C18 C19 179.0(4) . . . . ?
C16 C17 C18 C25 -4.2(8) . . . . ?
C17 N7 C20 C19 -1.0(5) . . . . ?
C17 N7 C20 C26 176.8(4) . . . . ?
C17 N7 B2 F5 -119.6(4) . . . . ?
C17 N7 B2 F6 120.4(4) . . . . ?
C17 N7 B2 N8 1.7(5) . . . . ?
C17 C16 C24 N8 4.4(6) . . . . ?
C17 C16 C24 C23 -175.1(4) . . . . ?
C17 C16 C29 N9 -91.6(5) . . . . ?
C17 C18 C19 C20 -1.2(5) . . . . ?
C18 C19 C20 N7 1.3(5) . . . . ?
C18 C19 C20 C26 -176.3(5) . . . . ?
C20 N7 C17 C16 -178.4(4) . . . . ?
C20 N7 C17 C18 0.2(4) . . . . ?
C20 N7 B2 F5 59.9(5) . . . . ?
C20 N7 B2 F6 -60.1(5) . . . . ?
C20 N7 B2 N8 -178.8(3) . . . . ?
C21 N8 C24 C16 178.4(4) . . . . ?
C21 N8 C24 C23 -2.0(4) . . . . ?
C21 N8 B2 F5 -59.6(5) . . . . ?
C21 N8 B2 F6 59.7(5) . . . . ?
C21 N8 B2 N7 178.9(3) . . . . ?
C21 C22 C23 C24 0.8(5) . . . . ?
C21 C22 C23 C28 178.1(4) . . . . ?
C22 C23 C24 N8 0.7(5) . . . . ?
C22 C23 C24 C16 -179.7(4) . . . . ?
C24 N8 C21 C22 2.5(5) . . . . ?
C24 N8 C21 C27 -177.2(4) . . . . ?
C24 N8 B2 F5 119.8(4) . . . . ?
C24 N8 B2 F6 -120.9(4) . . . . ?
C24 N8 B2 N7 -1.7(5) . . . . ?
C24 C16 C17 N7 -4.5(6) . . . . ?
C24 C16 C17 C18 177.3(4) . . . . ?
C24 C16 C29 N9 84.3(5) . . . . ?
C25 C18 C19 C20 -178.3(4) . . . . ?
C27 C21 C22 C23 177.6(5) . . . . ?
C28 C23 C24 N8 -176.4(5) . . . . ?
C28 C23 C24 C16 3.2(8) . . . . ?
C29 N9 N10 N11 179.6(4) . . . . ?
C29 N9 C30 N12 -179.3(4) . . . . ?
C29 C16 C17 N7 171.3(3) . . . . ?
C29 C16 C17 C18 -6.9(7) . . . . ?
C29 C16 C24 N8 -171.4(3) . . . . ?
C29 C16 C24 C23 9.1(7) . . . . ?
C30 N9 N10 N11 -0.8(4) . . . . ?
C30 N9 C29 C16 56.3(6) . . . . ?
C31 C32 C33 C34 178.4(5) . . . . ?
C31 C32 C33 C40 -0.3(9) . . . . ?
C32 N13 C35 C34 0.6(6) . . . . ?
C32 N13 C35 C41 179.1(5) . . . . ?
C32 N13 B3 F3 125.6(5) . . . . ?
C32 N13 B3 F4 -113.6(5) . . . . ?
C32 N13 B3 N14 5.8(7) . . . . ?
C32 C31 C39 N14 2.1(6) . . . . ?
C32 C31 C39 C38 -178.0(5) . . . . ?
C32 C31 C44 N15 98.4(5) . . . . ?
C32 C33 C34 C35 0.6(7) . . . . ?
C33 C34 C35 N13 -0.7(7) . . . . ?
C33 C34 C35 C41 -179.1(6) . . . . ?
C35 N13 C32 C31 -179.1(4) . . . . ?
C35 N13 C32 C33 -0.3(5) . . . . ?
C35 N13 B3 F3 -59.2(7) . . . . ?
C35 N13 B3 F4 61.5(7) . . . . ?
C35 N13 B3 N14 -179.1(5) . . . . ?
C36 N14 C39 C31 179.5(4) . . . . ?
C36 N14 C39 C38 -0.4(5) . . . . ?
C36 N14 B3 F3 57.6(6) . . . . ?
C36 N14 B3 F4 -63.7(6) . . . . ?
C36 N14 B3 N13 177.4(4) . . . . ?
C36 C37 C38 C39 -0.7(6) . . . . ?
C36 C37 C38 C43 177.3(5) . . . . ?
C37 C38 C39 N14 0.7(5) . . . . ?
C37 C38 C39 C31 -179.3(5) . . . . ?
C39 N14 C36 C37 0.0(6) . . . . ?
C39 N14 C36 C42 179.2(5) . . . . ?
C39 N14 B3 F3 -124.7(5) . . . . ?
C39 N14 B3 F4 114.0(5) . . . . ?
C39 N14 B3 N13 -4.9(6) . . . . ?
C39 C31 C32 N13 -1.3(6) . . . . ?
C39 C31 C32 C33 -179.8(5) . . . . ?
C39 C31 C44 N15 -82.3(5) . . . . ?
C40 C33 C34 C35 179.3(5) . . . . ?
C42 C36 C37 C38 -178.7(5) . . . . ?
C43 C38 C39 N14 -177.3(5) . . . . ?
C43 C38 C39 C31 2.8(9) . . . . ?
C44 N15 N16 N17 177.7(3) . . . . ?
C44 N15 C45 N18 -177.0(4) . . . . ?
C44 C31 C32 N13 178.0(4) . . . . ?
C44 C31 C32 C33 -0.5(8) . . . . ?
C44 C31 C39 N14 -177.2(4) . . . . ?
C44 C31 C39 C38 2.7(7) . . . . ?
C45 N15 N16 N17 0.7(4) . . . . ?
C45 N15 C44 C31 -38.1(6) . . . . ?
B1 N1 C2 C1 4.9(5) . . . . ?
B1 N1 C2 C3 -178.5(3) . . . . ?
B1 N1 C5 C4 178.7(3) . . . . ?
B1 N1 C5 C11 -4.0(6) . . . . ?
B1 N2 C6 C7 178.6(3) . . . . ?
B1 N2 C6 C12 0.0(6) . . . . ?
B1 N2 C9 C1 2.8(5) . . . . ?
B1 N2 C9 C8 -178.3(3) . . . . ?
B2 N7 C17 C16 1.2(6) . . . . ?
B2 N7 C17 C18 179.8(3) . . . . ?
B2 N7 C20 C19 179.5(4) . . . . ?
B2 N7 C20 C26 -2.8(6) . . . . ?
B2 N8 C21 C22 -178.0(4) . . . . ?
B2 N8 C21 C27 2.3(6) . . . . ?
B2 N8 C24 C16 -1.1(6) . . . . ?
B2 N8 C24 C23 178.5(4) . . . . ?
B3 N13 C32 C31 -3.1(7) . . . . ?
B3 N13 C32 C33 175.7(5) . . . . ?
B3 N13 C35 C34 -175.3(5) . . . . ?
B3 N13 C35 C41 3.1(8) . . . . ?
B3 N14 C36 C37 178.0(5) . . . . ?
B3 N14 C36 C42 -2.8(7) . . . . ?
B3 N14 C39 C31 1.5(7) . . . . ?
B3 N14 C39 C38 -178.4(4) . . . . ?

loop_
_smtbx_masks_void_nr
_smtbx_masks_void_average_x
_smtbx_masks_void_average_y
_smtbx_masks_void_average_z
_smtbx_masks_void_volume
_smtbx_masks_void_count_electrons
_smtbx_masks_void_content
1 0.500 1.000 0.500 335.3 74.7 ?
